data_7105092
loop_
_publ_author_name
'Eric A. Allart'
'Steven D. R. Christie'
'Gareth J. Pritchard'
'Mark R. J. Elsegood'

_publ_section_title
;
 Preparation of highly substituted tetrahydropyrans via a metal
 assisted dipolar cycloaddition reaction
;
_journal_name_full 'Chem. Commun.'
_journal_page_first 7339
_journal_page_last 7341
_journal_paper_doi 10.1039/b917332c
_journal_year 2009
_chemical_formula_moiety 'C30 H24 Co2 O11, C H2 Cl2'
_chemical_formula_sum 'C31 H26 Cl2 Co2 O11'
_chemical_formula_weight 763.28
_chemical_name_systematic
;
?
;
_space_group_IT_number 2
_symmetry_cell_setting triclinic
_symmetry_space_group_name_Hall '-P 1'
_symmetry_space_group_name_H-M 'P -1'
_atom_sites_solution_hydrogens geom
_atom_sites_solution_primary direct
_atom_sites_solution_secondary difmap
_audit_creation_method SHELXL-97
_cell_angle_alpha 109.6525(19)
_cell_angle_beta 91.9541(19)
_cell_angle_gamma 104.8855(19)
_cell_formula_units_Z 2
_cell_length_a 9.2516(12)
_cell_length_b 13.8248(19)
_cell_length_c 14.0220(19)
_cell_measurement_reflns_used 3436
_cell_measurement_temperature 150(2)
_cell_measurement_theta_max 27.02
_cell_measurement_theta_min 2.41
_cell_volume 1617.9(4)
_computing_cell_refinement 'Bruker SAINT'
_computing_data_collection 'Bruker APEX 2'
_computing_data_reduction 'Bruker SAINT'
_computing_molecular_graphics 'Bruker SHELXTL'
_computing_publication_material 'Bruker SHELXTL and local programs'
_computing_structure_refinement 'Bruker SHELXTL'
_computing_structure_solution 'Bruker SHELXTL'
_diffrn_ambient_temperature 150(2)
_diffrn_measured_fraction_theta_full 0.998
_diffrn_measured_fraction_theta_max 0.998
_diffrn_measurement_device_type 'Bruker APEX 2 CCD diffractometer'
_diffrn_measurement_method '\w rotation with narrow frames'
_diffrn_radiation_monochromator graphite
_diffrn_radiation_source 'fine-focus sealed tube'
_diffrn_radiation_type MoK\a
_diffrn_radiation_wavelength 0.71073
_diffrn_reflns_av_R_equivalents 0.0322
_diffrn_reflns_av_sigmaI/netI 0.0466
_diffrn_reflns_limit_h_max 10
_diffrn_reflns_limit_h_min -10
_diffrn_reflns_limit_k_max 16
_diffrn_reflns_limit_k_min -16
_diffrn_reflns_limit_l_max 16
_diffrn_reflns_limit_l_min -16
_diffrn_reflns_number 12711
_diffrn_reflns_theta_full 25.00
_diffrn_reflns_theta_max 25.00
_diffrn_reflns_theta_min 1.63
_diffrn_standards_decay_% 0
_diffrn_standards_number 0
_exptl_absorpt_coefficient_mu 1.249
_exptl_absorpt_correction_T_max 0.854
_exptl_absorpt_correction_T_min 0.516
_exptl_absorpt_correction_type multi-scan
_exptl_absorpt_process_details 'SADABS v2004/1, Sheldrick, G.M., (2004)'
_exptl_crystal_colour red
_exptl_crystal_density_diffrn 1.567
_exptl_crystal_density_method 'not measured'
_exptl_crystal_description block
_exptl_crystal_F_000 776
_exptl_crystal_size_max 0.61
_exptl_crystal_size_mid 0.18
_exptl_crystal_size_min 0.13
_refine_diff_density_max 1.322
_refine_diff_density_min -1.730
_refine_diff_density_rms 0.137
_refine_ls_extinction_method none
_refine_ls_goodness_of_fit_ref 1.054
_refine_ls_hydrogen_treatment constr
_refine_ls_matrix_type full
_refine_ls_number_parameters 464
_refine_ls_number_reflns 5678
_refine_ls_number_restraints 104
_refine_ls_restrained_S_all 1.060
_refine_ls_R_factor_all 0.1044
_refine_ls_R_factor_gt 0.0774
_refine_ls_shift/su_max 0.000
_refine_ls_shift/su_mean 0.000
_refine_ls_structure_factor_coef Fsqd
_refine_ls_weighting_details 'calc w=1/[\s^2^(Fo^2^)+(0.1371P)^2^+6.2845P] where P=(Fo^2^+2Fc^2^)/3'
_refine_ls_weighting_scheme calc
_refine_ls_wR_factor_gt 0.2160
_refine_ls_wR_factor_ref 0.2425
_reflns_number_gt 4097
_reflns_number_total 5678
_reflns_threshold_expression I>2\s(I)
_cod_data_source_file b917332c.txt
_cod_data_source_block 10.CH2Cl2
_cod_original_sg_symbol_H-M P-1
_cod_database_code 7105092

loop_
_symmetry_equiv_pos_as_xyz
'x, y, z'
'-x, -y, -z'

loop_
_atom_site_label
_atom_site_type_symbol
_atom_site_fract_x
_atom_site_fract_y
_atom_site_fract_z
_atom_site_U_iso_or_equiv
_atom_site_adp_type
_atom_site_occupancy
_atom_site_symmetry_multiplicity
_atom_site_calc_flag
_atom_site_refinement_flags
_atom_site_disorder_assembly
_atom_site_disorder_group
Co1 Co 0.18838(9) 0.67549(7) 0.18591(6) 0.0320(3) Uani 1 1 d . . .
Co2 Co -0.01537(9) 0.61398(8) 0.27873(7) 0.0341(3) Uani 1 1 d . . .
C1 C 0.1720(7) 0.7313(6) 0.3327(5) 0.0360(15) Uani 1 1 d . . .
C2 C 0.2006(7) 0.6364(6) 0.3071(5) 0.0324(14) Uani 1 1 d . . .
C3 C 0.2122(7) 0.8389(6) 0.4118(5) 0.0369(16) Uani 1 1 d . . .
C4 C 0.1548(16) 0.9171(9) 0.4070(9) 0.116(6) Uani 1 1 d . . .
H4 H 0.0862 0.9034 0.3489 0.139 Uiso 1 1 calc R . .
C5 C 0.1924(18) 1.0176(10) 0.4841(9) 0.120(6) Uani 1 1 d . . .
H5 H 0.1474 1.0700 0.4776 0.144 Uiso 1 1 calc R . .
C6 C 0.2885(10) 1.0420(7) 0.5657(7) 0.060(2) Uani 1 1 d . . .
H6 H 0.3166 1.1116 0.6168 0.072 Uiso 1 1 calc R . .
C7 C 0.3465(15) 0.9628(8) 0.5739(9) 0.095(4) Uani 1 1 d . . .
H7 H 0.4136 0.9774 0.6331 0.114 Uiso 1 1 calc R . .
C8 C 0.3099(13) 0.8620(8) 0.4981(7) 0.075(3) Uani 1 1 d . . .
H8 H 0.3522 0.8088 0.5056 0.090 Uiso 1 1 calc R . .
C9 C 0.2894(7) 0.5765(6) 0.3428(5) 0.0348(15) Uani 1 1 d . . .
H9 H 0.2769 0.5868 0.4158 0.042 Uiso 1 1 calc R . .
C10 C 0.4569(7) 0.6137(7) 0.3345(6) 0.0470(19) Uani 1 1 d . . .
H10A H 0.5020 0.6867 0.3854 0.056 Uiso 1 1 calc R . .
H10B H 0.4697 0.6166 0.2656 0.056 Uiso 1 1 calc R . .
C11 C 0.5384(8) 0.5363(7) 0.3534(6) 0.050(2) Uani 1 1 d . . .
H11A H 0.6417 0.5540 0.3349 0.061 Uiso 1 1 calc R . .
H11B H 0.5475 0.5480 0.4273 0.061 Uiso 1 1 calc R . .
C12 C 0.4590(8) 0.4175(7) 0.2933(5) 0.0440(19) Uani 1 1 d . A .
C13 C 0.2905(7) 0.3964(6) 0.3159(5) 0.0369(16) Uani 1 1 d . . .
H13 H 0.2923 0.4196 0.3917 0.044 Uiso 1 1 calc R . .
O1 O 0.2260(5) 0.4656(4) 0.2820(3) 0.0346(10) Uani 1 1 d . . .
C14 C 0.5415(8) 0.3548(7) 0.3354(5) 0.0455(19) Uani 1 1 d D . .
O2 O 0.5056(6) 0.3219(5) 0.4030(4) 0.0518(14) Uani 1 1 d D . .
O3 O 0.6663(6) 0.3498(6) 0.2939(5) 0.0672(19) Uani 1 1 d D . .
C15 C 0.7610(12) 0.2957(11) 0.3297(9) 0.088(4) Uani 1 1 d D . .
H15A H 0.8063 0.3388 0.4005 0.132 Uiso 1 1 calc R . .
H15B H 0.8410 0.2868 0.2863 0.132 Uiso 1 1 calc R . .
H15C H 0.6991 0.2252 0.3264 0.132 Uiso 1 1 calc R . .
C16 C 0.4732(10) 0.3927(8) 0.1831(6) 0.073(2) Uani 1 1 d DU . .
O4 O 0.5356(16) 0.4637(11) 0.1516(9) 0.075(4) Uani 0.661(18) 1 d PDU A 1
O5 O 0.413(2) 0.2920(12) 0.1231(12) 0.085(4) Uani 0.661(18) 1 d PDU A 1
C17 C 0.4429(18) 0.2758(16) 0.0190(10) 0.088(6) Uani 0.661(18) 1 d PDU A 1
H17A H 0.3945 0.2010 -0.0244 0.132 Uiso 0.661(18) 1 calc PR A 1
H17B H 0.5520 0.2924 0.0169 0.132 Uiso 0.661(18) 1 calc PR A 1
H17C H 0.4024 0.3230 -0.0060 0.132 Uiso 0.661(18) 1 calc PR A 1
O4X O 0.449(3) 0.2933(17) 0.139(2) 0.059(5) Uani 0.339(18) 1 d PDU A 2
O5X O 0.487(3) 0.448(2) 0.1242(15) 0.079(5) Uani 0.339(18) 1 d PDU A 2
C17X C 0.477(3) 0.381(2) 0.0171(14) 0.055(6) Uani 0.339(18) 1 d PDU A 2
H17D H 0.4925 0.4270 -0.0245 0.083 Uiso 0.339(18) 1 calc PR A 2
H17E H 0.3765 0.3294 -0.0054 0.083 Uiso 0.339(18) 1 calc PR A 2
H17F H 0.5540 0.3435 0.0091 0.083 Uiso 0.339(18) 1 calc PR A 2
C18 C 0.1831(8) 0.2854(6) 0.2698(5) 0.0382(16) Uani 1 1 d . . .
C19 C 0.1453(9) 0.2225(7) 0.3298(6) 0.0505(19) Uani 1 1 d . . .
H19 H 0.1942 0.2477 0.3978 0.061 Uiso 1 1 calc R . .
C20 C 0.0388(10) 0.1250(7) 0.2921(7) 0.059(2) Uani 1 1 d . . .
H20 H 0.0155 0.0836 0.3346 0.071 Uiso 1 1 calc R . .
C21 C -0.0358(9) 0.0850(6) 0.1938(7) 0.053(2) Uani 1 1 d . . .
C22 C 0.0013(8) 0.1477(7) 0.1336(6) 0.0480(19) Uani 1 1 d . . .
H22 H -0.0475 0.1220 0.0654 0.058 Uiso 1 1 calc R . .
C23 C 0.1082(8) 0.2468(7) 0.1716(6) 0.0454(18) Uani 1 1 d . . .
H23 H 0.1304 0.2888 0.1297 0.054 Uiso 1 1 calc R . .
C24 C -0.1564(12) -0.0242(7) 0.1510(9) 0.074(3) Uani 1 1 d . . .
H24A H -0.2536 -0.0138 0.1340 0.111 Uiso 1 1 calc R . .
H24B H -0.1655 -0.0584 0.2023 0.111 Uiso 1 1 calc R . .
H24C H -0.1269 -0.0701 0.0893 0.111 Uiso 1 1 calc R . .
C25 C 0.1911(8) 0.5493(6) 0.0887(5) 0.0376(16) Uani 1 1 d . . .
O25 O 0.1931(7) 0.4706(5) 0.0299(4) 0.0537(14) Uani 1 1 d . . .
C26 C 0.0848(8) 0.7361(6) 0.1205(6) 0.0440(17) Uani 1 1 d . . .
O26 O 0.0160(7) 0.7702(5) 0.0796(5) 0.0659(17) Uani 1 1 d . . .
C27 C 0.3747(8) 0.7601(6) 0.1951(5) 0.0370(15) Uani 1 1 d . . .
O27 O 0.4944(6) 0.8140(5) 0.2050(4) 0.0530(14) Uani 1 1 d . . .
C28 C -0.1497(8) 0.6819(7) 0.2557(6) 0.0470(19) Uani 1 1 d . . .
O28 O -0.2303(6) 0.7269(6) 0.2411(6) 0.0698(18) Uani 1 1 d . . .
C29 C -0.0860(7) 0.4785(6) 0.1870(5) 0.0386(16) Uani 1 1 d . . .
O29 O -0.1274(6) 0.3945(5) 0.1273(4) 0.0512(13) Uani 1 1 d . . .
C30 C -0.0631(7) 0.5901(7) 0.3927(6) 0.0439(18) Uani 1 1 d . . .
O30 O -0.0860(6) 0.5746(6) 0.4663(4) 0.0621(17) Uani 1 1 d . . .
Cl1 Cl 0.3630(7) -0.1032(5) 0.0165(6) 0.185(2) Uani 1 1 d DU . .
C31 C 0.2705(17) -0.0307(10) 0.1105(11) 0.128(6) Uani 0.668(8) 1 d PDU B 1
H31A H 0.1769 -0.0810 0.1170 0.154 Uiso 0.668(8) 1 calc PR B 1
H31B H 0.2408 0.0222 0.0870 0.154 Uiso 0.668(8) 1 calc PR B 1
Cl2 Cl 0.3813(9) 0.0393(6) 0.2356(8) 0.198(5) Uani 0.668(8) 1 d PDU B 1
C31X C 0.359(3) 0.0255(13) 0.106(2) 0.132(8) Uani 0.332(8) 1 d PDU B 2
H31C H 0.3061 0.0174 0.1639 0.158 Uiso 0.332(8) 1 calc PR B 2
H31D H 0.3089 0.0627 0.0717 0.158 Uiso 0.332(8) 1 calc PR B 2
Cl2X Cl 0.5575(11) 0.0974(8) 0.1475(12) 0.131(5) Uani 0.332(8) 1 d PDU . 2

loop_
_atom_site_aniso_label
_atom_site_aniso_U_11
_atom_site_aniso_U_22
_atom_site_aniso_U_33
_atom_site_aniso_U_23
_atom_site_aniso_U_13
_atom_site_aniso_U_12
Co1 0.0249(5) 0.0439(6) 0.0298(5) 0.0106(4) 0.0030(3) 0.0179(4)
Co2 0.0190(5) 0.0516(6) 0.0338(5) 0.0122(4) 0.0029(3) 0.0180(4)
C1 0.022(3) 0.058(4) 0.032(3) 0.015(3) 0.005(3) 0.020(3)
C2 0.019(3) 0.051(4) 0.028(3) 0.011(3) 0.004(2) 0.016(3)
C3 0.027(3) 0.051(4) 0.030(3) 0.007(3) 0.005(3) 0.017(3)
C4 0.164(13) 0.093(8) 0.076(7) -0.026(6) -0.066(8) 0.095(9)
C5 0.176(14) 0.092(8) 0.077(8) -0.027(6) -0.052(8) 0.098(9)
C6 0.057(5) 0.057(5) 0.053(5) 0.002(4) -0.003(4) 0.017(4)
C7 0.115(10) 0.063(7) 0.073(7) 0.002(5) -0.045(7) 0.007(6)
C8 0.094(8) 0.055(5) 0.061(6) 0.014(5) -0.028(5) 0.012(5)
C9 0.022(3) 0.056(4) 0.032(3) 0.018(3) 0.000(3) 0.016(3)
C10 0.024(3) 0.073(5) 0.061(5) 0.040(4) 0.004(3) 0.021(3)
C11 0.023(3) 0.087(6) 0.061(5) 0.043(5) 0.011(3) 0.026(4)
C12 0.031(4) 0.088(6) 0.034(4) 0.031(4) 0.012(3) 0.039(4)
C13 0.029(3) 0.064(5) 0.034(3) 0.024(3) 0.010(3) 0.030(3)
O1 0.024(2) 0.053(3) 0.034(2) 0.017(2) 0.0036(18) 0.022(2)
C14 0.037(4) 0.077(5) 0.033(4) 0.018(4) 0.008(3) 0.034(4)
O2 0.048(3) 0.081(4) 0.047(3) 0.031(3) 0.006(2) 0.041(3)
O3 0.050(3) 0.124(6) 0.069(4) 0.054(4) 0.027(3) 0.066(4)
C15 0.070(6) 0.158(11) 0.092(8) 0.071(8) 0.033(6) 0.090(8)
C16 0.053(5) 0.160(6) 0.035(4) 0.041(3) 0.018(3) 0.071(5)
O4 0.101(10) 0.154(7) 0.034(6) 0.056(6) 0.032(6) 0.109(6)
O5 0.025(9) 0.184(7) 0.036(6) 0.028(5) -0.001(5) 0.027(6)
C17 0.064(9) 0.124(13) 0.045(6) 0.014(6) 0.019(7) -0.005(9)
O4X 0.007(11) 0.149(7) 0.021(10) 0.029(7) -0.002(8) 0.022(9)
O5X 0.081(12) 0.173(11) 0.032(8) 0.047(7) 0.014(8) 0.104(10)
C17X 0.074(14) 0.085(15) 0.046(7) 0.046(9) 0.049(10) 0.054(12)
C18 0.032(3) 0.056(4) 0.036(4) 0.015(3) 0.007(3) 0.030(3)
C19 0.053(5) 0.061(5) 0.050(5) 0.024(4) 0.004(4) 0.031(4)
C20 0.064(5) 0.060(5) 0.073(6) 0.037(5) 0.011(5) 0.033(5)
C21 0.051(5) 0.049(5) 0.065(5) 0.017(4) 0.009(4) 0.031(4)
C22 0.039(4) 0.061(5) 0.048(4) 0.015(4) 0.005(3) 0.027(4)
C23 0.038(4) 0.060(5) 0.047(4) 0.022(4) 0.007(3) 0.025(4)
C24 0.074(7) 0.050(5) 0.101(8) 0.027(5) 0.003(6) 0.026(5)
C25 0.033(4) 0.052(4) 0.034(4) 0.017(3) 0.009(3) 0.020(3)
O25 0.060(4) 0.054(3) 0.047(3) 0.011(3) 0.009(3) 0.025(3)
C26 0.040(4) 0.058(5) 0.039(4) 0.015(4) 0.008(3) 0.025(4)
O26 0.070(4) 0.087(5) 0.067(4) 0.039(4) 0.009(3) 0.052(4)
C27 0.034(4) 0.048(4) 0.031(4) 0.011(3) 0.006(3) 0.020(3)
O27 0.033(3) 0.064(4) 0.053(3) 0.013(3) 0.007(2) 0.010(3)
C28 0.025(3) 0.068(5) 0.051(5) 0.021(4) 0.006(3) 0.019(4)
O28 0.042(3) 0.091(5) 0.102(5) 0.045(4) 0.018(3) 0.045(3)
C29 0.024(3) 0.056(5) 0.037(4) 0.014(4) 0.004(3) 0.017(3)
O29 0.041(3) 0.061(4) 0.044(3) 0.009(3) 0.007(2) 0.014(3)
C30 0.024(3) 0.066(5) 0.045(4) 0.016(4) 0.006(3) 0.023(3)
O30 0.040(3) 0.115(5) 0.046(3) 0.037(3) 0.013(3) 0.035(3)
Cl1 0.140(4) 0.158(4) 0.238(6) 0.045(4) -0.006(4) 0.046(4)
C31 0.052(8) 0.025(7) 0.279(11) 0.021(9) -0.052(7) 0.019(6)
Cl2 0.143(6) 0.119(5) 0.277(8) -0.025(6) -0.063(6) 0.087(5)
C31X 0.117(11) 0.068(11) 0.240(19) 0.103(9) -0.055(18) 0.022(11)
Cl2X 0.078(6) 0.095(6) 0.237(15) 0.052(6) 0.066(6) 0.055(4)

loop_
_atom_type_symbol
_atom_type_description
_atom_type_scat_dispersion_real
_atom_type_scat_dispersion_imag
_atom_type_scat_source
C C 0.0033 0.0016 'International Tables Vol C Tables 4.2.6.8 and 6.1.1.4'
H H 0.0000 0.0000 'International Tables Vol C Tables 4.2.6.8 and 6.1.1.4'
O O 0.0106 0.0060 'International Tables Vol C Tables 4.2.6.8 and 6.1.1.4'
Cl Cl 0.1484 0.1585 'International Tables Vol C Tables 4.2.6.8 and 6.1.1.4'
Co Co 0.3494 0.9721 'International Tables Vol C Tables 4.2.6.8 and 6.1.1.4'

loop_
_geom_angle_atom_site_label_1
_geom_angle_atom_site_label_2
_geom_angle_atom_site_label_3
_geom_angle
_geom_angle_site_symmetry_1
_geom_angle_site_symmetry_3
_geom_angle_publ_flag
C27 Co1 C25 102.7(3) . . ?
C27 Co1 C26 98.6(3) . . ?
C25 Co1 C26 105.1(3) . . ?
C27 Co1 C2 102.5(3) . . ?
C25 Co1 C2 99.1(3) . . ?
C26 Co1 C2 143.3(3) . . ?
C27 Co1 C1 95.7(3) . . ?
C25 Co1 C1 138.3(3) . . ?
C26 Co1 C1 108.7(3) . . ?
C2 Co1 C1 39.9(3) . . ?
C27 Co1 Co2 146.6(2) . . ?
C25 Co1 Co2 101.5(2) . . ?
C26 Co1 Co2 97.0(2) . . ?
C2 Co1 Co2 50.74(17) . . ?
C1 Co1 Co2 51.1(2) . . ?
C30 Co2 C29 99.5(3) . . ?
C30 Co2 C28 103.4(3) . . ?
C29 Co2 C28 104.6(3) . . ?
C30 Co2 C2 96.1(3) . . ?
C29 Co2 C2 104.8(3) . . ?
C28 Co2 C2 141.1(3) . . ?
C30 Co2 C1 100.4(3) . . ?
C29 Co2 C1 141.1(3) . . ?
C28 Co2 C1 102.8(3) . . ?
C2 Co2 C1 40.0(3) . . ?
C30 Co2 Co1 146.4(2) . . ?
C29 Co2 Co1 96.4(2) . . ?
C28 Co2 Co1 100.8(2) . . ?
C2 Co2 Co1 51.1(2) . . ?
C1 Co2 Co1 51.28(19) . . ?
C2 C1 C3 142.7(6) . . ?
C2 C1 Co2 69.4(4) . . ?
C3 C1 Co2 134.5(5) . . ?
C2 C1 Co1 69.7(4) . . ?
C3 C1 Co1 134.4(5) . . ?
Co2 C1 Co1 77.6(3) . . ?
C1 C2 C9 142.8(6) . . ?
C1 C2 Co2 70.6(4) . . ?
C9 C2 Co2 132.5(5) . . ?
C1 C2 Co1 70.5(4) . . ?
C9 C2 Co1 134.6(5) . . ?
Co2 C2 Co1 78.2(2) . . ?
C4 C3 C8 116.8(8) . . ?
C4 C3 C1 123.5(7) . . ?
C8 C3 C1 119.7(7) . . ?
C3 C4 C5 122.3(9) . . ?
C6 C5 C4 121.7(10) . . ?
C5 C6 C7 117.3(9) . . ?
C6 C7 C8 121.8(9) . . ?
C3 C8 C7 120.1(9) . . ?
O1 C9 C2 106.7(5) . . ?
O1 C9 C10 111.0(6) . . ?
C2 C9 C10 112.5(6) . . ?
C9 C10 C11 110.3(6) . . ?
C12 C11 C10 114.2(6) . . ?
C16 C12 C14 109.7(6) . . ?
C16 C12 C11 109.9(7) . . ?
C14 C12 C11 105.9(6) . . ?
C16 C12 C13 113.2(6) . . ?
C14 C12 C13 111.1(6) . . ?
C11 C12 C13 106.8(6) . . ?
O1 C13 C18 106.8(5) . . ?
O1 C13 C12 107.2(5) . . ?
C18 C13 C12 119.9(6) . . ?
C9 O1 C13 112.8(5) . . ?
O2 C14 O3 123.9(7) . . ?
O2 C14 C12 125.3(6) . . ?
O3 C14 C12 110.5(6) . . ?
C14 O3 C15 116.9(7) . . ?
O4 C16 O4X 127.5(17) . . ?
O4X C16 O5X 116.1(15) . . ?
O4 C16 O5 123.4(12) . . ?
O5X C16 O5 106.0(16) . . ?
O4 C16 C12 120.6(11) . . ?
O4X C16 C12 109.5(15) . . ?
O5X C16 C12 133.9(13) . . ?
O5 C16 C12 115.9(11) . . ?
C16 O5 C17 111.0(15) . . ?
C16 O5X C17X 112.1(18) . . ?
C23 C18 C19 117.9(8) . . ?
C23 C18 C13 121.9(7) . . ?
C19 C18 C13 119.9(7) . . ?
C20 C19 C18 121.0(8) . . ?
C19 C20 C21 121.7(8) . . ?
C20 C21 C22 117.6(8) . . ?
C20 C21 C24 122.0(8) . . ?
C22 C21 C24 120.3(8) . . ?
C23 C22 C21 120.9(8) . . ?
C18 C23 C22 120.9(8) . . ?
O25 C25 Co1 178.7(6) . . ?
O26 C26 Co1 177.3(8) . . ?
O27 C27 Co1 177.1(6) . . ?
O28 C28 Co2 177.9(7) . . ?
O29 C29 Co2 177.7(7) . . ?
O30 C30 Co2 176.3(6) . . ?
C31 Cl1 Cl2X 136.0(7) . 2_655 ?
C31X Cl1 Cl2X 113.7(12) . 2_655 ?
Cl1 C31 Cl2 114.8(8) . . ?
Cl1 C31X Cl2X 103.4(13) . . ?
C31X Cl2X Cl1 99.5(14) . 2_655 ?

loop_
_geom_bond_atom_site_label_1
_geom_bond_atom_site_label_2
_geom_bond_distance
_geom_bond_site_symmetry_2
_geom_bond_publ_flag
Co1 C27 1.790(8) . ?
Co1 C25 1.824(7) . ?
Co1 C26 1.825(8) . ?
Co1 C2 1.957(7) . ?
Co1 C1 1.966(7) . ?
Co1 Co2 2.4614(13) . ?
Co2 C30 1.784(8) . ?
Co2 C29 1.812(8) . ?
Co2 C28 1.819(8) . ?
Co2 C2 1.947(6) . ?
Co2 C1 1.962(7) . ?
C1 C2 1.338(10) . ?
C1 C3 1.469(10) . ?
C2 C9 1.487(9) . ?
C3 C4 1.340(12) . ?
C3 C8 1.378(11) . ?
C4 C5 1.392(14) . ?
C5 C6 1.316(14) . ?
C6 C7 1.373(14) . ?
C7 C8 1.387(14) . ?
C9 O1 1.430(8) . ?
C9 C10 1.525(9) . ?
C10 C11 1.541(10) . ?
C11 C12 1.535(12) . ?
C12 C16 1.485(10) . ?
C12 C14 1.528(10) . ?
C12 C13 1.574(9) . ?
C13 O1 1.442(8) . ?
C13 C18 1.505(11) . ?
C14 O2 1.204(9) . ?
C14 O3 1.318(8) . ?
O3 C15 1.462(9) . ?
C16 O4 1.229(14) . ?
C16 O4X 1.256(18) . ?
C16 O5X 1.290(17) . ?
C16 O5 1.318(16) . ?
O5 C17 1.448(17) . ?
O5X C17X 1.459(19) . ?
C18 C23 1.383(10) . ?
C18 C19 1.393(11) . ?
C19 C20 1.368(12) . ?
C20 C21 1.381(12) . ?
C21 C22 1.393(12) . ?
C21 C24 1.538(12) . ?
C22 C23 1.385(11) . ?
C25 O25 1.128(8) . ?
C26 O26 1.126(9) . ?
C27 O27 1.139(8) . ?
C28 O28 1.140(9) . ?
C29 O29 1.136(9) . ?
C30 O30 1.139(9) . ?
Cl1 C31 1.761(13) . ?
Cl1 C31X 1.807(18) . ?
Cl1 Cl2X 2.459(17) 2_655 ?
C31 Cl2 1.814(13) . ?
C31X Cl2X 1.816(18) . ?
Cl2X Cl1 2.459(17) 2_655 ?

loop_
_geom_torsion_atom_site_label_1
_geom_torsion_atom_site_label_2
_geom_torsion_atom_site_label_3
_geom_torsion_atom_site_label_4
_geom_torsion
_geom_torsion_site_symmetry_1
_geom_torsion_site_symmetry_2
_geom_torsion_site_symmetry_3
_geom_torsion_site_symmetry_4
_geom_torsion_publ_flag
C27 Co1 Co2 C30 -28.9(6) . . . . ?
C25 Co1 Co2 C30 106.7(5) . . . . ?
C26 Co1 Co2 C30 -146.3(5) . . . . ?
C2 Co1 Co2 C30 14.2(5) . . . . ?
C1 Co1 Co2 C30 -37.9(5) . . . . ?
C27 Co1 Co2 C29 -147.0(5) . . . . ?
C25 Co1 Co2 C29 -11.5(3) . . . . ?
C26 Co1 Co2 C29 95.6(3) . . . . ?
C2 Co1 Co2 C29 -103.9(3) . . . . ?
C1 Co1 Co2 C29 -156.0(3) . . . . ?
C27 Co1 Co2 C28 106.7(5) . . . . ?
C25 Co1 Co2 C28 -117.7(3) . . . . ?
C26 Co1 Co2 C28 -10.7(4) . . . . ?
C2 Co1 Co2 C28 149.9(4) . . . . ?
C1 Co1 Co2 C28 97.8(4) . . . . ?
C27 Co1 Co2 C2 -43.1(5) . . . . ?
C25 Co1 Co2 C2 92.4(3) . . . . ?
C26 Co1 Co2 C2 -160.5(4) . . . . ?
C1 Co1 Co2 C2 -52.1(4) . . . . ?
C27 Co1 Co2 C1 9.0(5) . . . . ?
C25 Co1 Co2 C1 144.5(3) . . . . ?
C26 Co1 Co2 C1 -108.4(4) . . . . ?
C2 Co1 Co2 C1 52.1(4) . . . . ?
C30 Co2 C1 C2 87.1(4) . . . . ?
C29 Co2 C1 C2 -32.6(7) . . . . ?
C28 Co2 C1 C2 -166.4(4) . . . . ?
Co1 Co2 C1 C2 -72.7(4) . . . . ?
C30 Co2 C1 C3 -58.1(7) . . . . ?
C29 Co2 C1 C3 -177.9(6) . . . . ?
C28 Co2 C1 C3 48.3(8) . . . . ?
C2 Co2 C1 C3 -145.3(9) . . . . ?
Co1 Co2 C1 C3 142.0(8) . . . . ?
C30 Co2 C1 Co1 159.8(3) . . . . ?
C29 Co2 C1 Co1 40.1(5) . . . . ?
C28 Co2 C1 Co1 -93.7(3) . . . . ?
C2 Co2 C1 Co1 72.7(4) . . . . ?
C27 Co1 C1 C2 -102.7(4) . . . . ?
C25 Co1 C1 C2 13.7(6) . . . . ?
C26 Co1 C1 C2 156.2(4) . . . . ?
Co2 Co1 C1 C2 72.4(4) . . . . ?
C27 Co1 C1 C3 42.9(7) . . . . ?
C25 Co1 C1 C3 159.2(6) . . . . ?
C26 Co1 C1 C3 -58.2(7) . . . . ?
C2 Co1 C1 C3 145.6(8) . . . . ?
Co2 Co1 C1 C3 -142.1(7) . . . . ?
C27 Co1 C1 Co2 -175.0(3) . . . . ?
C25 Co1 C1 Co2 -58.7(4) . . . . ?
C26 Co1 C1 Co2 83.8(3) . . . . ?
C2 Co1 C1 Co2 -72.4(4) . . . . ?
C3 C1 C2 C9 1.7(17) . . . . ?
Co2 C1 C2 C9 -136.1(10) . . . . ?
Co1 C1 C2 C9 139.9(10) . . . . ?
C3 C1 C2 Co2 137.8(10) . . . . ?
Co1 C1 C2 Co2 -83.95(19) . . . . ?
C3 C1 C2 Co1 -138.2(10) . . . . ?
Co2 C1 C2 Co1 83.95(19) . . . . ?
C30 Co2 C2 C1 -98.9(5) . . . . ?
C29 Co2 C2 C1 159.5(4) . . . . ?
C28 Co2 C2 C1 21.4(7) . . . . ?
Co1 Co2 C2 C1 73.2(4) . . . . ?
C30 Co2 C2 C9 46.4(7) . . . . ?
C29 Co2 C2 C9 -55.2(7) . . . . ?
C28 Co2 C2 C9 166.8(6) . . . . ?
C1 Co2 C2 C9 145.3(8) . . . . ?
Co1 Co2 C2 C9 -141.4(7) . . . . ?
C30 Co2 C2 Co1 -172.1(3) . . . . ?
C29 Co2 C2 Co1 86.3(3) . . . . ?
C28 Co2 C2 Co1 -51.8(5) . . . . ?
C1 Co2 C2 Co1 -73.2(4) . . . . ?
C27 Co1 C2 C1 83.9(4) . . . . ?
C25 Co1 C2 C1 -170.8(4) . . . . ?
C26 Co1 C2 C1 -39.8(7) . . . . ?
Co2 Co1 C2 C1 -73.4(4) . . . . ?
C27 Co1 C2 C9 -62.9(7) . . . . ?
C25 Co1 C2 C9 42.3(7) . . . . ?
C26 Co1 C2 C9 173.4(6) . . . . ?
C1 Co1 C2 C9 -146.8(9) . . . . ?
Co2 Co1 C2 C9 139.8(8) . . . . ?
C27 Co1 C2 Co2 157.3(3) . . . . ?
C25 Co1 C2 Co2 -97.4(3) . . . . ?
C26 Co1 C2 Co2 33.6(6) . . . . ?
C1 Co1 C2 Co2 73.4(4) . . . . ?
C2 C1 C3 C4 178.8(12) . . . . ?
Co2 C1 C3 C4 -62.9(13) . . . . ?
Co1 C1 C3 C4 59.8(13) . . . . ?
C2 C1 C3 C8 -3.4(14) . . . . ?
Co2 C1 C3 C8 114.9(9) . . . . ?
Co1 C1 C3 C8 -122.4(8) . . . . ?
C8 C3 C4 C5 1(2) . . . . ?
C1 C3 C4 C5 178.6(13) . . . . ?
C3 C4 C5 C6 1(3) . . . . ?
C4 C5 C6 C7 -2(2) . . . . ?
C5 C6 C7 C8 2(2) . . . . ?
C4 C3 C8 C7 -1.1(17) . . . . ?
C1 C3 C8 C7 -179.0(10) . . . . ?
C6 C7 C8 C3 0(2) . . . . ?
C1 C2 C9 O1 164.7(9) . . . . ?
Co2 C2 C9 O1 47.2(8) . . . . ?
Co1 C2 C9 O1 -73.7(8) . . . . ?
C1 C2 C9 C10 -73.3(11) . . . . ?
Co2 C2 C9 C10 169.2(5) . . . . ?
Co1 C2 C9 C10 48.2(9) . . . . ?
O1 C9 C10 C11 -50.2(8) . . . . ?
C2 C9 C10 C11 -169.7(6) . . . . ?
C9 C10 C11 C12 47.9(9) . . . . ?
C10 C11 C12 C16 70.7(8) . . . . ?
C10 C11 C12 C14 -170.9(6) . . . . ?
C10 C11 C12 C13 -52.4(8) . . . . ?
C16 C12 C13 O1 -61.2(9) . . . . ?
C14 C12 C13 O1 174.9(6) . . . . ?
C11 C12 C13 O1 59.9(7) . . . . ?
C16 C12 C13 C18 60.6(9) . . . . ?
C14 C12 C13 C18 -63.3(8) . . . . ?
C11 C12 C13 C18 -178.4(6) . . . . ?
C2 C9 O1 C13 -173.5(5) . . . . ?
C10 C9 O1 C13 63.6(7) . . . . ?
C18 C13 O1 C9 162.0(5) . . . . ?
C12 C13 O1 C9 -68.3(7) . . . . ?
C16 C12 C14 O2 -148.2(9) . . . . ?
C11 C12 C14 O2 93.3(9) . . . . ?
C13 C12 C14 O2 -22.3(11) . . . . ?
C16 C12 C14 O3 37.5(10) . . . . ?
C11 C12 C14 O3 -81.0(8) . . . . ?
C13 C12 C14 O3 163.3(7) . . . . ?
O2 C14 O3 C15 3.2(14) . . . . ?
C12 C14 O3 C15 177.7(8) . . . . ?
C14 C12 C16 O4 -118.9(11) . . . . ?
C11 C12 C16 O4 -2.9(11) . . . . ?
C13 C12 C16 O4 116.4(11) . . . . ?
C14 C12 C16 O4X 44.7(17) . . . . ?
C11 C12 C16 O4X 160.7(16) . . . . ?
C13 C12 C16 O4X -80.0(16) . . . . ?
C14 C12 C16 O5X -144.6(19) . . . . ?
C11 C12 C16 O5X -29(2) . . . . ?
C13 C12 C16 O5X 91(2) . . . . ?
C14 C12 C16 O5 62.2(13) . . . . ?
C11 C12 C16 O5 178.2(11) . . . . ?
C13 C12 C16 O5 -62.5(13) . . . . ?
O4 C16 O5 C17 5(2) . . . . ?
O4X C16 O5 C17 -104(8) . . . . ?
O5X C16 O5 C17 24(2) . . . . ?
C12 C16 O5 C17 -175.9(12) . . . . ?
O4 C16 O5X C17X 122(5) . . . . ?
O4X C16 O5X C17X -2(3) . . . . ?
O5 C16 O5X C17X -17(3) . . . . ?
C12 C16 O5X C17X -172.4(15) . . . . ?
O1 C13 C18 C23 38.5(8) . . . . ?
C12 C13 C18 C23 -83.5(8) . . . . ?
O1 C13 C18 C19 -135.1(6) . . . . ?
C12 C13 C18 C19 102.9(8) . . . . ?
C23 C18 C19 C20 0.8(11) . . . . ?
C13 C18 C19 C20 174.7(7) . . . . ?
C18 C19 C20 C21 -0.2(12) . . . . ?
C19 C20 C21 C22 0.1(12) . . . . ?
C19 C20 C21 C24 -179.6(8) . . . . ?
C20 C21 C22 C23 -0.6(11) . . . . ?
C24 C21 C22 C23 179.1(7) . . . . ?
C19 C18 C23 C22 -1.3(10) . . . . ?
C13 C18 C23 C22 -175.0(6) . . . . ?
C21 C22 C23 C18 1.2(11) . . . . ?
C31X Cl1 C31 Cl2 -61.5(19) . . . . ?
Cl2X Cl1 C31 Cl2 -118.1(10) 2_655 . . . ?
C31 Cl1 C31X Cl2X 146(3) . . . . ?
Cl2X Cl1 C31X Cl2X -73.2(16) 2_655 . . . ?
Cl1 C31X Cl2X Cl1 62.7(15) . . . 2_655 ?
